data_1547512
loop_
_publ_author_name
'Mandal, Debdeep'
'Dolai, Ramapada'
'Chrysochos, Nicolas'
'Kalita, Pankaj'
'Kumar, Ravi'
'Dhara, Debabrata'
'Maiti, Avijit'
'Narayanan, Ramakirushnan Suriya'
'Rajaraman, Gopalan'
'Schulzke, Carola'
'Chandrasekhar, Vadapalli'
'Jana, Anukul'

_publ_section_title
;
 Stepwise Reversible Oxidation of N-Peralkyl-Substituted NHC-CAAC Derived
 Triazaalkenes: Isolation of Radical Cations and Dications.
;
_journal_issue 20
_journal_name_full 'Organic letters'
_journal_page_first 5605
_journal_page_last 5608
_journal_paper_doi 10.1021/acs.orglett.7b02721
_journal_volume 19
_journal_year 2017
_chemical_formula_sum 'C20 H33 F6 N3 O6 S2'
_chemical_formula_weight 589.61
_space_group_crystal_system monoclinic
_space_group_IT_number 14
_space_group_name_Hall '-P 2ybc'
_space_group_name_H-M_alt 'P 1 21/c 1'
_symmetry_space_group_name_Hall '-P 2ybc'
_symmetry_space_group_name_H-M 'P 1 21/c 1'
_atom_sites_solution_hydrogens geom
_audit_creation_method SHELXL-2016/4
_cell_angle_alpha 90
_cell_angle_beta 110.805(6)
_cell_angle_gamma 90
_cell_formula_units_Z 4
_cell_length_a 15.6706(9)
_cell_length_b 12.5278(6)
_cell_length_c 14.3707(8)
_cell_measurement_reflns_used 8116
_cell_measurement_temperature 100(2)
_cell_measurement_theta_max 29.1150
_cell_measurement_theta_min 3.5580
_cell_volume 2637.3(3)
_computing_structure_refinement 'SHELXL-2016/4 (Sheldrick, 2016)'
_computing_structure_solution 'SHELXT 2014/5 (Sheldrick, 2014)'
_diffrn_ambient_temperature 100(2)
_diffrn_measured_fraction_theta_full 0.995
_diffrn_measured_fraction_theta_max 0.995
_diffrn_measurement_device_type 'SuperNova, Dual, Cu at zero, Eos'
_diffrn_measurement_method '\w scans'
_diffrn_radiation_type MoK\a
_diffrn_radiation_wavelength 0.71073
_diffrn_reflns_av_R_equivalents 0.0223
_diffrn_reflns_av_unetI/netI 0.0257
_diffrn_reflns_Laue_measured_fraction_full 0.995
_diffrn_reflns_Laue_measured_fraction_max 0.995
_diffrn_reflns_limit_h_max 17
_diffrn_reflns_limit_h_min -18
_diffrn_reflns_limit_k_max 14
_diffrn_reflns_limit_k_min -14
_diffrn_reflns_limit_l_max 17
_diffrn_reflns_limit_l_min -17
_diffrn_reflns_number 12397
_diffrn_reflns_point_group_measured_fraction_full 0.995
_diffrn_reflns_point_group_measured_fraction_max 0.995
_diffrn_reflns_theta_full 25.026
_diffrn_reflns_theta_max 25.026
_diffrn_reflns_theta_min 4.097
_exptl_absorpt_coefficient_mu 0.285
_exptl_absorpt_correction_T_max 1.00
_exptl_absorpt_correction_T_min 0.75730
_exptl_absorpt_correction_type multi-scan
_exptl_absorpt_process_details
;
CrysAlisPro 1.171.38.43d (Rigaku Oxford Diffraction, 2015)
Empirical absorption correction using spherical harmonics,
 implemented in SCALE3 ABSPACK scaling algorithm.
;
_exptl_crystal_colour colorless
_exptl_crystal_density_diffrn 1.485
_exptl_crystal_description block
_exptl_crystal_F_000 1232
_exptl_crystal_size_max 0.24
_exptl_crystal_size_mid 0.20
_exptl_crystal_size_min 0.11
_refine_diff_density_max 0.337
_refine_diff_density_min -0.353
_refine_diff_density_rms 0.046
_refine_ls_extinction_method none
_refine_ls_goodness_of_fit_ref 1.033
_refine_ls_hydrogen_treatment constr
_refine_ls_matrix_type full
_refine_ls_number_parameters 344
_refine_ls_number_reflns 4632
_refine_ls_number_restraints 0
_refine_ls_restrained_S_all 1.033
_refine_ls_R_factor_all 0.0365
_refine_ls_R_factor_gt 0.0334
_refine_ls_shift/su_max 0.001
_refine_ls_shift/su_mean 0.000
_refine_ls_structure_factor_coef Fsqd
_refine_ls_weighting_details 'w=1/[\s^2^(Fo^2^)+(0.0364P)^2^+1.6764P] where P=(Fo^2^+2Fc^2^)/3'
_refine_ls_weighting_scheme calc
_refine_ls_wR_factor_gt 0.0816
_refine_ls_wR_factor_ref 0.0836
_reflns_Friedel_coverage 0.000
_reflns_number_gt 4237
_reflns_number_total 4632
_reflns_threshold_expression 'I > 2\s(I)'
_cod_data_source_file ol7b02721_si_002.cif
_cod_data_source_block dm463
_cod_depositor_comments 'Adding full bibliography for 1547507--1547513.cif.'
_cod_database_code 1547512
_shelx_shelxl_version_number 2016/4
_shelx_space_group_comment
;
The symmetry employed for this shelxl refinement is uniquely defined
by the following loop, which should always be used as a source of
symmetry information in preference to the above space-group names.
They are only intended as comments.
;

loop_
_space_group_symop_operation_xyz
'x, y, z'
'-x, y+1/2, -z+1/2'
'-x, -y, -z'
'x, -y-1/2, z-1/2'

loop_
_atom_site_label
_atom_site_type_symbol
_atom_site_fract_x
_atom_site_fract_y
_atom_site_fract_z
_atom_site_U_iso_or_equiv
_atom_site_adp_type
_atom_site_occupancy
_atom_site_site_symmetry_order
_atom_site_calc_flag
_atom_site_refinement_flags_posn
_atom_site_refinement_flags_adp
S1 S 0.94586(3) 0.80583(3) 0.56644(3) 0.01917(11) Uani 1 1 d . .
S2 S 0.51930(3) 0.15495(3) 0.77005(3) 0.02342(12) Uani 1 1 d . .
F1 F 0.88926(8) 0.99902(9) 0.50723(9) 0.0398(3) Uani 1 1 d . .
F2 F 0.81646(9) 0.92399(9) 0.58940(9) 0.0413(3) Uani 1 1 d . .
F4 F 0.52893(9) 0.06648(10) 0.61000(8) 0.0431(3) Uani 1 1 d . .
F3 F 0.79134(8) 0.87795(11) 0.43889(9) 0.0465(3) Uani 1 1 d . .
O3 O 0.98432(9) 0.80698(11) 0.49074(10) 0.0330(3) Uani 1 1 d . .
O6 O 0.49687(10) 0.11329(11) 0.85106(10) 0.0346(3) Uani 1 1 d . .
F6 F 0.56359(11) -0.03754(10) 0.73581(10) 0.0578(4) Uani 1 1 d . .
F5 F 0.42452(10) 0.00278(12) 0.65542(10) 0.0604(4) Uani 1 1 d . .
N1 N 0.81778(9) 0.60712(11) 0.69775(9) 0.0167(3) Uani 1 1 d . .
O2 O 0.89722(9) 0.71104(10) 0.57021(11) 0.0357(3) Uani 1 1 d . .
O5 O 0.45603(10) 0.22952(11) 0.70721(10) 0.0382(3) Uani 1 1 d . .
O4 O 0.61373(9) 0.18262(12) 0.79659(11) 0.0408(4) Uani 1 1 d . .
N3 N 0.75652(8) 0.35564(10) 0.62188(9) 0.0154(3) Uani 1 1 d . .
N2 N 0.69541(9) 0.60679(10) 0.56625(10) 0.0168(3) Uani 1 1 d . .
O1 O 1.00255(11) 0.84659(12) 0.66092(10) 0.0460(4) Uani 1 1 d . .
C4 C 0.78657(10) 0.43931(12) 0.59316(11) 0.0153(3) Uani 1 1 d . .
C1 C 0.76750(10) 0.54862(12) 0.62008(11) 0.0149(3) Uani 1 1 d . .
C3 C 0.69925(11) 0.70441(13) 0.61149(12) 0.0191(3) Uani 1 1 d . .
C2 C 0.77614(11) 0.70484(13) 0.69396(12) 0.0188(3) Uani 1 1 d . .
C16 C 0.70324(11) 0.34641(13) 0.68957(12) 0.0180(3) Uani 1 1 d . .
H16 H 0.700116 0.268587 0.703497 0.022 Uiso 1 1 calc R U
C12 C 0.90727(11) 0.57921(14) 0.77017(12) 0.0231(4) Uani 1 1 d . .
H12A H 0.915924 0.501749 0.769907 0.035 Uiso 1 1 calc R U
H12B H 0.910920 0.602106 0.836681 0.035 Uiso 1 1 calc R U
H12C H 0.954993 0.615047 0.752481 0.035 Uiso 1 1 calc R U
C10 C 0.94276(11) 0.43549(14) 0.58877(13) 0.0220(4) Uani 1 1 d . .
H10A H 0.953272 0.512157 0.601117 0.033 Uiso 1 1 calc R U
H10B H 0.980158 0.409218 0.551554 0.033 Uiso 1 1 calc R U
H10C H 0.959492 0.397623 0.652432 0.033 Uiso 1 1 calc R U
C7 C 0.78176(11) 0.25353(13) 0.58119(12) 0.0188(3) Uani 1 1 d . .
C5 C 0.84131(11) 0.41582(13) 0.52788(12) 0.0188(3) Uani 1 1 d . .
C19 C 0.85623(13) 0.90659(14) 0.52370(13) 0.0258(4) Uani 1 1 d . .
C9 C 0.69726(12) 0.18547(14) 0.53260(13) 0.0239(4) Uani 1 1 d . .
H9A H 0.672180 0.163108 0.583032 0.036 Uiso 1 1 calc R U
H9B H 0.713704 0.122255 0.502464 0.036 Uiso 1 1 calc R U
H9C H 0.651421 0.227160 0.480994 0.036 Uiso 1 1 calc R U
C6 C 0.81800(12) 0.29799(13) 0.50313(13) 0.0229(4) Uani 1 1 d . .
H6A H 0.771142 0.290976 0.435719 0.027 Uiso 1 1 calc R U
H6B H 0.873121 0.258183 0.504881 0.027 Uiso 1 1 calc R U
C11 C 0.81259(12) 0.48513(15) 0.43430(12) 0.0259(4) Uani 1 1 d . .
H11A H 0.748377 0.471332 0.394547 0.039 Uiso 1 1 calc R U
H11B H 0.850593 0.467903 0.394945 0.039 Uiso 1 1 calc R U
H11C H 0.820375 0.560601 0.453399 0.039 Uiso 1 1 calc R U
C14 C 0.62806(12) 0.78684(14) 0.56904(15) 0.0280(4) Uani 1 1 d . .
H14A H 0.622305 0.801650 0.500110 0.042 Uiso 1 1 calc R U
H14B H 0.645296 0.852416 0.608480 0.042 Uiso 1 1 calc R U
H14C H 0.569546 0.760905 0.570490 0.042 Uiso 1 1 calc R U
C15 C 0.62175(11) 0.57385(14) 0.47533(13) 0.0247(4) Uani 1 1 d . .
H15A H 0.633745 0.501447 0.457240 0.037 Uiso 1 1 calc R U
H15B H 0.618506 0.623129 0.421212 0.037 Uiso 1 1 calc R U
H15C H 0.563644 0.574907 0.486604 0.037 Uiso 1 1 calc R U
C17 C 0.74873(13) 0.40008(15) 0.78923(12) 0.0263(4) Uani 1 1 d . .
H17A H 0.813329 0.379890 0.816218 0.039 Uiso 1 1 calc R U
H17B H 0.718761 0.377418 0.835303 0.039 Uiso 1 1 calc R U
H17C H 0.743570 0.477719 0.780754 0.039 Uiso 1 1 calc R U
C20 C 0.50846(13) 0.04099(15) 0.68904(14) 0.0305(4) Uani 1 1 d . .
C13 C 0.81623(14) 0.78956(14) 0.76871(13) 0.0303(4) Uani 1 1 d . .
H13A H 0.825107 0.762083 0.835349 0.045 Uiso 1 1 calc R U
H13B H 0.774890 0.851033 0.754515 0.045 Uiso 1 1 calc R U
H13C H 0.875192 0.811598 0.765689 0.045 Uiso 1 1 calc R U
C18 C 0.60621(11) 0.38276(15) 0.63600(13) 0.0255(4) Uani 1 1 d . .
H18A H 0.604251 0.460918 0.633219 0.038 Uiso 1 1 calc R U
H18B H 0.567416 0.357070 0.671826 0.038 Uiso 1 1 calc R U
H18C H 0.583987 0.353882 0.568206 0.038 Uiso 1 1 calc R U
C8 C 0.85241(12) 0.19553(14) 0.66646(14) 0.0279(4) Uani 1 1 d . .
H8A H 0.903889 0.243384 0.698918 0.042 Uiso 1 1 calc R U
H8B H 0.874136 0.132679 0.640837 0.042 Uiso 1 1 calc R U
H8C H 0.824957 0.172970 0.714818 0.042 Uiso 1 1 calc R U

loop_
_atom_site_aniso_label
_atom_site_aniso_U_11
_atom_site_aniso_U_22
_atom_site_aniso_U_33
_atom_site_aniso_U_23
_atom_site_aniso_U_13
_atom_site_aniso_U_12
S1 0.0217(2) 0.0178(2) 0.0168(2) 0.00094(16) 0.00529(16) -0.00052(16)
S2 0.0254(2) 0.0195(2) 0.0226(2) 0.00437(17) 0.00501(17) -0.00130(17)
F1 0.0576(8) 0.0209(6) 0.0516(7) 0.0123(5) 0.0325(6) 0.0065(5)
F2 0.0603(8) 0.0299(6) 0.0517(7) 0.0059(5) 0.0421(6) 0.0128(5)
F4 0.0551(8) 0.0519(8) 0.0283(6) 0.0043(5) 0.0222(5) 0.0006(6)
F3 0.0303(6) 0.0547(8) 0.0419(7) -0.0062(6) -0.0027(5) 0.0152(6)
O3 0.0325(7) 0.0394(8) 0.0335(7) 0.0125(6) 0.0198(6) 0.0128(6)
O6 0.0506(8) 0.0282(7) 0.0306(7) 0.0053(6) 0.0214(6) 0.0046(6)
F6 0.1026(12) 0.0316(7) 0.0432(7) 0.0079(6) 0.0306(8) 0.0258(7)
F5 0.0616(9) 0.0668(9) 0.0548(8) -0.0253(7) 0.0233(7) -0.0422(7)
N1 0.0189(7) 0.0156(7) 0.0148(6) -0.0003(5) 0.0051(5) -0.0012(5)
O2 0.0416(8) 0.0179(7) 0.0571(9) 0.0030(6) 0.0292(7) -0.0008(6)
O5 0.0412(8) 0.0305(7) 0.0391(8) 0.0133(6) 0.0096(6) 0.0099(6)
O4 0.0274(7) 0.0458(9) 0.0403(8) 0.0011(7) 0.0011(6) -0.0130(6)
N3 0.0133(6) 0.0156(7) 0.0160(6) -0.0009(5) 0.0039(5) 0.0014(5)
N2 0.0143(6) 0.0158(7) 0.0192(7) 0.0004(5) 0.0047(5) -0.0003(5)
O1 0.0526(9) 0.0404(8) 0.0257(7) -0.0050(6) -0.0100(7) 0.0024(7)
C4 0.0108(7) 0.0175(8) 0.0139(7) -0.0015(6) -0.0002(6) -0.0016(6)
C1 0.0140(7) 0.0150(8) 0.0156(7) 0.0006(6) 0.0052(6) -0.0008(6)
C3 0.0222(8) 0.0144(8) 0.0246(8) 0.0020(7) 0.0132(7) 0.0006(6)
C2 0.0261(9) 0.0144(8) 0.0201(8) -0.0003(7) 0.0131(7) -0.0003(6)
C16 0.0190(8) 0.0190(8) 0.0193(8) 0.0018(7) 0.0110(7) 0.0002(6)
C12 0.0211(9) 0.0241(9) 0.0182(8) -0.0019(7) -0.0002(7) 0.0001(7)
C10 0.0169(8) 0.0255(9) 0.0264(9) -0.0023(7) 0.0110(7) -0.0021(7)
C7 0.0189(8) 0.0143(8) 0.0246(8) -0.0047(7) 0.0094(7) 0.0009(6)
C5 0.0180(8) 0.0198(8) 0.0202(8) -0.0035(7) 0.0088(6) -0.0024(6)
C19 0.0329(10) 0.0229(9) 0.0268(9) -0.0001(7) 0.0170(8) 0.0028(7)
C9 0.0257(9) 0.0204(9) 0.0244(9) -0.0040(7) 0.0073(7) -0.0044(7)
C6 0.0222(9) 0.0231(9) 0.0257(9) -0.0065(7) 0.0114(7) -0.0021(7)
C11 0.0278(9) 0.0311(10) 0.0201(8) -0.0008(8) 0.0100(7) -0.0023(8)
C14 0.0269(9) 0.0204(9) 0.0385(10) 0.0052(8) 0.0140(8) 0.0075(7)
C15 0.0184(8) 0.0237(9) 0.0243(9) 0.0009(7) -0.0018(7) 0.0007(7)
C17 0.0332(10) 0.0285(10) 0.0203(8) -0.0009(7) 0.0131(7) -0.0048(8)
C20 0.0385(11) 0.0295(10) 0.0248(9) 0.0025(8) 0.0128(8) -0.0046(8)
C13 0.0489(12) 0.0189(9) 0.0215(9) -0.0048(7) 0.0105(8) -0.0014(8)
C18 0.0185(8) 0.0312(10) 0.0305(9) 0.0059(8) 0.0133(7) 0.0033(7)
C8 0.0273(9) 0.0207(9) 0.0309(10) -0.0009(8) 0.0044(8) 0.0067(7)

loop_
_atom_type_symbol
_atom_type_description
_atom_type_scat_dispersion_real
_atom_type_scat_dispersion_imag
_atom_type_scat_source
C C 0.0033 0.0016 'International Tables Vol C Tables 4.2.6.8 and 6.1.1.4'
H H 0.0000 0.0000 'International Tables Vol C Tables 4.2.6.8 and 6.1.1.4'
F F 0.0171 0.0103 'International Tables Vol C Tables 4.2.6.8 and 6.1.1.4'
N N 0.0061 0.0033 'International Tables Vol C Tables 4.2.6.8 and 6.1.1.4'
O O 0.0106 0.0060 'International Tables Vol C Tables 4.2.6.8 and 6.1.1.4'
S S 0.1246 0.1234 'International Tables Vol C Tables 4.2.6.8 and 6.1.1.4'

loop_
_geom_angle_atom_site_label_1
_geom_angle_atom_site_label_2
_geom_angle_atom_site_label_3
_geom_angle
O3 S1 O2 114.65(9)
O3 S1 O1 115.81(10)
O2 S1 O1 115.05(9)
O3 S1 C19 102.75(8)
O2 S1 C19 103.38(8)
O1 S1 C19 102.55(9)
O5 S2 O6 115.99(9)
O5 S2 O4 115.46(9)
O6 S2 O4 113.64(9)
O5 S2 C20 102.93(9)
O6 S2 C20 103.98(8)
O4 S2 C20 102.35(9)
C1 N1 C2 108.91(13)
C1 N1 C12 126.64(14)
C2 N1 C12 124.16(13)
C4 N3 C16 129.03(14)
C4 N3 C7 113.03(13)
C16 N3 C7 117.92(12)
C1 N2 C3 108.97(13)
C1 N2 C15 126.88(14)
C3 N2 C15 124.13(14)
N3 C4 C1 122.86(14)
N3 C4 C5 113.44(14)
C1 C4 C5 123.69(14)
N1 C1 N2 108.15(13)
N1 C1 C4 127.75(13)
N2 C1 C4 124.08(13)
C2 C3 N2 107.00(14)
C2 C3 C14 131.39(16)
N2 C3 C14 121.61(15)
C3 C2 N1 106.96(14)
C3 C2 C13 130.71(16)
N1 C2 C13 122.30(15)
N3 C16 C18 109.82(13)
N3 C16 C17 113.43(13)
C18 C16 C17 113.54(14)
N3 C16 H16 106.5
C18 C16 H16 106.5
C17 C16 H16 106.5
N1 C12 H12A 109.5
N1 C12 H12B 109.5
H12A C12 H12B 109.5
N1 C12 H12C 109.5
H12A C12 H12C 109.5
H12B C12 H12C 109.5
C5 C10 H10A 109.5
C5 C10 H10B 109.5
H10A C10 H10B 109.5
C5 C10 H10C 109.5
H10A C10 H10C 109.5
H10B C10 H10C 109.5
C8 C7 N3 107.99(13)
C8 C7 C9 111.70(14)
N3 C7 C9 110.26(13)
C8 C7 C6 114.38(14)
N3 C7 C6 101.02(12)
C9 C7 C6 110.91(14)
C4 C5 C11 112.44(14)
C4 C5 C6 101.01(13)
C11 C5 C6 111.83(14)
C4 C5 C10 108.43(13)
C11 C5 C10 109.36(14)
C6 C5 C10 113.55(14)
F2 C19 F1 107.29(14)
F2 C19 F3 107.35(15)
F1 C19 F3 107.01(15)
F2 C19 S1 112.06(12)
F1 C19 S1 111.24(13)
F3 C19 S1 111.62(12)
C7 C9 H9A 109.5
C7 C9 H9B 109.5
H9A C9 H9B 109.5
C7 C9 H9C 109.5
H9A C9 H9C 109.5
H9B C9 H9C 109.5
C7 C6 C5 107.49(13)
C7 C6 H6A 110.2
C5 C6 H6A 110.2
C7 C6 H6B 110.2
C5 C6 H6B 110.2
H6A C6 H6B 108.5
C5 C11 H11A 109.5
C5 C11 H11B 109.5
H11A C11 H11B 109.5
C5 C11 H11C 109.5
H11A C11 H11C 109.5
H11B C11 H11C 109.5
C3 C14 H14A 109.5
C3 C14 H14B 109.5
H14A C14 H14B 109.5
C3 C14 H14C 109.5
H14A C14 H14C 109.5
H14B C14 H14C 109.5
N2 C15 H15A 109.5
N2 C15 H15B 109.5
H15A C15 H15B 109.5
N2 C15 H15C 109.5
H15A C15 H15C 109.5
H15B C15 H15C 109.5
C16 C17 H17A 109.5
C16 C17 H17B 109.5
H17A C17 H17B 109.5
C16 C17 H17C 109.5
H17A C17 H17C 109.5
H17B C17 H17C 109.5
F5 C20 F4 106.69(15)
F5 C20 F6 107.59(17)
F4 C20 F6 107.55(16)
F5 C20 S2 112.01(14)
F4 C20 S2 111.41(13)
F6 C20 S2 111.34(13)
C2 C13 H13A 109.5
C2 C13 H13B 109.5
H13A C13 H13B 109.5
C2 C13 H13C 109.5
H13A C13 H13C 109.5
H13B C13 H13C 109.5
C16 C18 H18A 109.5
C16 C18 H18B 109.5
H18A C18 H18B 109.5
C16 C18 H18C 109.5
H18A C18 H18C 109.5
H18B C18 H18C 109.5
C7 C8 H8A 109.5
C7 C8 H8B 109.5
H8A C8 H8B 109.5
C7 C8 H8C 109.5
H8A C8 H8C 109.5
H8B C8 H8C 109.5

loop_
_geom_bond_atom_site_label_1
_geom_bond_atom_site_label_2
_geom_bond_distance
S1 O3 1.4188(13)
S1 O2 1.4224(13)
S1 O1 1.4271(14)
S1 C19 1.8250(18)
S2 O5 1.4266(13)
S2 O6 1.4289(14)
S2 O4 1.4334(14)
S2 C20 1.812(2)
F1 C19 1.324(2)
F2 C19 1.321(2)
F4 C20 1.324(2)
F3 C19 1.330(2)
F6 C20 1.324(2)
F5 C20 1.320(2)
N1 C1 1.334(2)
N1 C2 1.379(2)
N1 C12 1.461(2)
N3 C4 1.276(2)
N3 C16 1.494(2)
N3 C7 1.516(2)
N2 C1 1.336(2)
N2 C3 1.376(2)
N2 C15 1.462(2)
C4 C1 1.482(2)
C4 C5 1.508(2)
C3 C2 1.357(2)
C3 C14 1.483(2)
C2 C13 1.482(2)
C16 C18 1.510(2)
C16 C17 1.512(2)
C16 H16 1.0000
C12 H12A 0.9800
C12 H12B 0.9800
C12 H12C 0.9800
C10 C5 1.538(2)
C10 H10A 0.9800
C10 H10B 0.9800
C10 H10C 0.9800
C7 C8 1.514(2)
C7 C9 1.520(2)
C7 C6 1.531(2)
C5 C11 1.528(2)
C5 C6 1.532(2)
C9 H9A 0.9800
C9 H9B 0.9800
C9 H9C 0.9800
C6 H6A 0.9900
C6 H6B 0.9900
C11 H11A 0.9800
C11 H11B 0.9800
C11 H11C 0.9800
C14 H14A 0.9800
C14 H14B 0.9800
C14 H14C 0.9800
C15 H15A 0.9800
C15 H15B 0.9800
C15 H15C 0.9800
C17 H17A 0.9800
C17 H17B 0.9800
C17 H17C 0.9800
C13 H13A 0.9800
C13 H13B 0.9800
C13 H13C 0.9800
C18 H18A 0.9800
C18 H18B 0.9800
C18 H18C 0.9800
C8 H8A 0.9800
C8 H8B 0.9800
C8 H8C 0.9800

loop_
_geom_torsion_atom_site_label_1
_geom_torsion_atom_site_label_2
_geom_torsion_atom_site_label_3
_geom_torsion_atom_site_label_4
_geom_torsion
C16 N3 C4 C1 -3.7(2)
C7 N3 C4 C1 177.56(13)
C16 N3 C4 C5 177.46(13)
C7 N3 C4 C5 -1.25(18)
C2 N1 C1 N2 0.65(18)
C12 N1 C1 N2 -173.28(15)
C2 N1 C1 C4 178.96(15)
C12 N1 C1 C4 5.0(3)
C3 N2 C1 N1 -0.77(18)
C15 N2 C1 N1 -179.19(15)
C3 N2 C1 C4 -179.15(14)
C15 N2 C1 C4 2.4(3)
N3 C4 C1 N1 92.1(2)
C5 C4 C1 N1 -89.2(2)
N3 C4 C1 N2 -89.8(2)
C5 C4 C1 N2 88.86(19)
C1 N2 C3 C2 0.58(18)
C15 N2 C3 C2 179.06(15)
C1 N2 C3 C14 -179.90(15)
C15 N2 C3 C14 -1.4(2)
N2 C3 C2 N1 -0.18(18)
C14 C3 C2 N1 -179.63(17)
N2 C3 C2 C13 177.83(17)
C14 C3 C2 C13 -1.6(3)
C1 N1 C2 C3 -0.28(18)
C12 N1 C2 C3 173.83(15)
C1 N1 C2 C13 -178.50(16)
C12 N1 C2 C13 -4.4(2)
C4 N3 C16 C18 73.7(2)
C7 N3 C16 C18 -107.68(15)
C4 N3 C16 C17 -54.6(2)
C7 N3 C16 C17 124.09(15)
C4 N3 C7 C8 109.17(15)
C16 N3 C7 C8 -69.70(17)
C4 N3 C7 C9 -128.54(14)
C16 N3 C7 C9 52.59(18)
C4 N3 C7 C6 -11.19(16)
C16 N3 C7 C6 169.94(12)
N3 C4 C5 C11 132.44(15)
C1 C4 C5 C11 -46.36(19)
N3 C4 C5 C6 13.08(17)
C1 C4 C5 C6 -165.71(14)
N3 C4 C5 C10 -106.51(15)
C1 C4 C5 C10 74.69(18)
O3 S1 C19 F2 -174.78(13)
O2 S1 C19 F2 65.65(15)
O1 S1 C19 F2 -54.27(15)
O3 S1 C19 F1 -54.68(14)
O2 S1 C19 F1 -174.24(12)
O1 S1 C19 F1 65.83(14)
O3 S1 C19 F3 64.77(14)
O2 S1 C19 F3 -54.80(15)
O1 S1 C19 F3 -174.72(13)
C8 C7 C6 C5 -96.95(16)
N3 C7 C6 C5 18.75(16)
C9 C7 C6 C5 135.63(14)
C4 C5 C6 C7 -19.37(16)
C11 C5 C6 C7 -139.16(14)
C10 C5 C6 C7 96.49(16)
O5 S2 C20 F5 -59.66(15)
O6 S2 C20 F5 61.71(15)
O4 S2 C20 F5 -179.77(14)
O5 S2 C20 F4 59.76(15)
O6 S2 C20 F4 -178.87(13)
O4 S2 C20 F4 -60.35(15)
O5 S2 C20 F6 179.82(14)
O6 S2 C20 F6 -58.81(16)
O4 S2 C20 F6 59.71(15)
